data_7218461
loop_
_publ_author_name
'Coles, S. J.'
'Ellis, A. L.'
'Leung, K.'
'Sarson, J.'
'Threlfall, T. L.'
'Tizzard, G. J.'

_publ_section_title
;
 Relationships between the racemic structures of substituted mandelic
 acids containing 8- and 10-membered hydrogen bonded dimer rings
;
_journal_issue 47
_journal_name_full CrystEngComm
_journal_page_first 10816
_journal_paper_doi 10.1039/C4CE01832J
_journal_volume 16
_journal_year 2014
_chemical_formula_moiety 'C8 H7 I O3'
_chemical_formula_sum 'C8 H7 I O3'
_chemical_formula_weight 278.04
_chemical_name_systematic
;
 ?
;
_space_group_IT_number 2
_symmetry_cell_setting triclinic
_symmetry_space_group_name_Hall '-P 1'
_symmetry_space_group_name_H-M 'P -1'
_atom_sites_solution_hydrogens geom
_atom_sites_solution_primary direct
_atom_sites_solution_secondary difmap
_audit_creation_method SHELXL-97
_cell_angle_alpha 104.634(7)
_cell_angle_beta 94.543(7)
_cell_angle_gamma 90.699(6)
_cell_formula_units_Z 6
_cell_length_a 6.8488(4)
_cell_length_b 14.1055(10)
_cell_length_c 15.0534(10)
_cell_measurement_reflns_used 14085
_cell_measurement_temperature 100(2)
_cell_measurement_theta_max 27.5
_cell_measurement_theta_min 3.2
_cell_volume 1401.87(17)
_computing_cell_refinement
;
CrystalClear-SM Expert 2.0 r13 (Rigaku, 2011)
;
_computing_data_collection
;
CrystalClear-SM Expert 2.0 r11 (Rigaku, 2011)
;
_computing_data_reduction
;
CrystalClear-SM Expert 2.0 r13 (Rigaku, 2011)
;
_computing_molecular_graphics
;
MERCURY  (Bruno, Cole, Edgington, Kessler, Macrae, McCabe, Pearson and 
Taylor, 2002)
;
_computing_publication_material 'WINGX (Farrugia, 1998)'
_computing_structure_refinement 'SHELXL-97 (Sheldrick, 1997)'
_computing_structure_solution 'SUPERFLIP (Palatinus & Chapuis, 2007)'
_diffrn_ambient_temperature 100(2)
_diffrn_detector CCD
_diffrn_detector_area_resol_mean 28.5714
_diffrn_measured_fraction_theta_full 0.998
_diffrn_measured_fraction_theta_max 0.998
_diffrn_measurement_device
;
AFC12 (Right): Kappa 3 circle
;
_diffrn_measurement_device_type
;
Rigaku Saturn724+ (2x2 bin mode)
;
_diffrn_measurement_method 'profile data from \w-scans'
_diffrn_measurement_specimen_support Mitegen
_diffrn_radiation_monochromator Confocal
_diffrn_radiation_source 'Rotating Anode'
_diffrn_radiation_type MoK\a
_diffrn_radiation_wavelength 0.71075
_diffrn_reflns_av_R_equivalents 0.0462
_diffrn_reflns_av_sigmaI/netI 0.0506
_diffrn_reflns_limit_h_max 8
_diffrn_reflns_limit_h_min -5
_diffrn_reflns_limit_k_max 16
_diffrn_reflns_limit_k_min -16
_diffrn_reflns_limit_l_max 17
_diffrn_reflns_limit_l_min -17
_diffrn_reflns_number 16687
_diffrn_reflns_theta_full 25.02
_diffrn_reflns_theta_max 25.02
_diffrn_reflns_theta_min 3.19
_exptl_absorpt_coefficient_mu 3.391
_exptl_absorpt_correction_T_max 0.9669
_exptl_absorpt_correction_T_min 0.7731
_exptl_absorpt_correction_type multi-scan
_exptl_absorpt_process_details
;
CrystalClear-SM Expert 2.0 r13 (Rigaku, 2011)
;
_exptl_crystal_colour Colourless
_exptl_crystal_density_diffrn 1.976
_exptl_crystal_density_method 'not measured'
_exptl_crystal_description Chunk
_exptl_crystal_F_000 792
_exptl_crystal_size_max 0.08
_exptl_crystal_size_mid 0.06
_exptl_crystal_size_min 0.01
_refine_diff_density_max 1.108
_refine_diff_density_min -0.997
_refine_diff_density_rms 0.096
_refine_ls_extinction_method none
_refine_ls_goodness_of_fit_ref 1.045
_refine_ls_hydrogen_treatment constr
_refine_ls_matrix_type full
_refine_ls_number_parameters 329
_refine_ls_number_reflns 4945
_refine_ls_number_restraints 0
_refine_ls_restrained_S_all 1.045
_refine_ls_R_factor_all 0.0853
_refine_ls_R_factor_gt 0.0549
_refine_ls_shift/su_max 0.000
_refine_ls_shift/su_mean 0.000
_refine_ls_structure_factor_coef Fsqd
_refine_ls_weighting_details 'calc w=1/[\s^2^(Fo^2^)+(0.0343P)^2^+4.1426P] where P=(Fo^2^+2Fc^2^)/3'
_refine_ls_weighting_scheme calc
_refine_ls_wR_factor_gt 0.1094
_refine_ls_wR_factor_ref 0.1200
_reflns_number_gt 3279
_reflns_number_total 4945
_reflns_threshold_expression >2\s(I)
_cod_data_source_file c4ce01832j2.cif
_cod_data_source_block 2012jms0011aa-RS-3IMA
_cod_depositor_comments
;
The following automatic conversions were performed:

'_symmetry_cell_setting' value 'Triclinic' changed to 'triclinic'
according to
/usr/data/users/saulius/crontab/automatic-downloads/rss-feeds/RSC/lib/dictionaries/cif_core.dic
dictionary named 'cif_core.dic' version 2.4.2 from
2011-04-26.

'_exptl_absorpt_correction_type' value 'Multi-scan'
changed to 'multi-scan' according to
/usr/data/users/saulius/crontab/automatic-downloads/rss-feeds/RSC/lib/dictionaries/cif_core.dic
dictionary named 'cif_core.dic' version 2.4.2 from 2011-04-26.

Automatic conversion script
Id: cif_fix_values 2827 2014-09-09 07:05:25Z andrius 

 Adding full bibliography for 7218452--7218470.cif.
;
_cod_original_cell_volume 1401.86(16)
_cod_original_sg_symbol_H-M P-1
_cod_database_code 7218461

loop_
_symmetry_equiv_pos_as_xyz
'x, y, z'
'-x, -y, -z'

loop_
_atom_site_label
_atom_site_type_symbol
_atom_site_fract_x
_atom_site_fract_y
_atom_site_fract_z
_atom_site_U_iso_or_equiv
_atom_site_adp_type
_atom_site_occupancy
_atom_site_symmetry_multiplicity
_atom_site_calc_flag
_atom_site_refinement_flags
I3 I 0.37330(11) 0.02935(5) 0.26702(5) 0.1078(3) Uani 1 1 d .
I2 I 0.94103(9) 0.60078(5) 0.38306(4) 0.0846(2) Uani 1 1 d .
I1 I 0.36839(11) 0.79113(5) 0.46970(4) 0.0985(3) Uani 1 1 d .
O1 O 0.9807(7) 0.7113(3) 0.1229(3) 0.0598(13) Uani 1 1 d .
H1 H 1.0541 0.6632 0.1117 0.090 Uiso 1 1 calc R
O3 O 0.4648(6) 0.7272(3) 0.0975(3) 0.0540(12) Uani 1 1 d .
H3 H 0.4441 0.6741 0.1113 0.081 Uiso 1 1 calc R
O23 O -0.2617(8) 0.2812(3) 0.0712(3) 0.0601(13) Uani 1 1 d .
H23 H -0.3144 0.2793 0.0184 0.090 Uiso 1 1 calc R
O12 O 0.0201(7) 0.4486(4) 0.1016(4) 0.0728(15) Uani 1 1 d .
H11 H -0.0595 0.4927 0.0984 0.109 Uiso 1 1 calc R
O22 O -0.4992(7) 0.1227(3) 0.0333(3) 0.0571(12) Uani 1 1 d .
O2 O 0.7425(7) 0.5959(3) 0.0933(3) 0.0525(11) Uani 1 1 d .
O13 O 0.2843(7) 0.3181(3) 0.0854(3) 0.0537(12) Uani 1 1 d .
H13 H 0.3759 0.2786 0.0808 0.081 Uiso 1 1 calc R
O11 O 0.2399(6) 0.5728(3) 0.1226(3) 0.0536(12) Uani 1 1 d .
O21 O -0.2488(7) 0.0229(3) 0.0241(4) 0.0691(15) Uani 1 1 d .
H21 H -0.3392 -0.0201 0.0155 0.104 Uiso 1 1 calc R
C22 C 0.0673(10) 0.1295(5) 0.1728(5) 0.0527(17) Uani 1 1 d .
H24 H 0.1146 0.0885 0.1192 0.063 Uiso 1 1 calc R
C13 C 0.6899(10) 0.5077(5) 0.3400(5) 0.0511(17) Uani 1 1 d .
C1 C 0.6717(9) 0.8127(5) 0.2348(5) 0.0473(17) Uani 1 1 d .
C24 C 0.0863(11) 0.1863(6) 0.3379(5) 0.061(2) Uani 1 1 d .
H25 H 0.1435 0.1842 0.3970 0.074 Uiso 1 1 calc R
C7 C 0.6557(9) 0.7638(5) 0.1321(5) 0.0474(16) Uani 1 1 d .
H2 H 0.6938 0.8134 0.0989 0.057 Uiso 1 1 calc R
C23 C 0.1486(10) 0.1268(5) 0.2597(5) 0.0531(18) Uani 1 1 d .
C27 C -0.1733(10) 0.1916(5) 0.0701(4) 0.0479(16) Uani 1 1 d .
H22 H -0.0694 0.1809 0.0258 0.058 Uiso 1 1 calc R
C12 C 0.6068(9) 0.4953(5) 0.2519(4) 0.0458(16) Uani 1 1 d .
H14 H 0.6597 0.5297 0.2121 0.055 Uiso 1 1 calc R
C4 C 0.7038(12) 0.9008(6) 0.4224(6) 0.068(2) Uani 1 1 d .
H5 H 0.7139 0.9308 0.4867 0.081 Uiso 1 1 calc R
C2 C 0.5456(10) 0.7858(5) 0.2913(5) 0.0486(17) Uani 1 1 d .
H4 H 0.4462 0.7365 0.2665 0.058 Uiso 1 1 calc R
C11 C 0.4460(9) 0.4328(5) 0.2215(4) 0.0407(15) Uani 1 1 d .
C3 C 0.5642(11) 0.8301(5) 0.3833(5) 0.0550(18) Uani 1 1 d .
C15 C 0.4535(12) 0.3983(6) 0.3683(5) 0.066(2) Uani 1 1 d .
H16 H 0.3986 0.3651 0.4085 0.079 Uiso 1 1 calc R
C17 C 0.3621(9) 0.4155(4) 0.1222(4) 0.0432(15) Uani 1 1 d .
H12 H 0.4689 0.4273 0.0842 0.052 Uiso 1 1 calc R
C6 C 0.8150(11) 0.8831(6) 0.2729(5) 0.063(2) Uani 1 1 d .
H7 H 0.9048 0.9015 0.2348 0.075 Uiso 1 1 calc R
C18 C 0.1993(9) 0.4862(5) 0.1147(4) 0.0434(15) Uani 1 1 d .
C21 C -0.0823(9) 0.1922(4) 0.1650(4) 0.0418(15) Uani 1 1 d .
C8 C 0.7999(10) 0.6802(5) 0.1129(4) 0.0464(16) Uani 1 1 d .
C14 C 0.6152(11) 0.4588(5) 0.3991(5) 0.0567(19) Uani 1 1 d .
H15 H 0.6749 0.4670 0.4598 0.068 Uiso 1 1 calc R
C28 C -0.3236(10) 0.1095(5) 0.0406(4) 0.0465(16) Uani 1 1 d .
C26 C -0.1476(10) 0.2518(5) 0.2434(5) 0.0533(17) Uani 1 1 d .
H27 H -0.2517 0.2947 0.2391 0.064 Uiso 1 1 calc R
C16 C 0.3686(11) 0.3846(5) 0.2791(5) 0.0566(18) Uani 1 1 d .
H17 H 0.2568 0.3419 0.2583 0.068 Uiso 1 1 calc R
C25 C -0.0601(11) 0.2487(6) 0.3291(5) 0.062(2) Uani 1 1 d .
H26 H -0.1036 0.2912 0.3830 0.075 Uiso 1 1 calc R
C5 C 0.8300(12) 0.9272(6) 0.3656(6) 0.079(3) Uani 1 1 d .
H6 H 0.9289 0.9766 0.3909 0.095 Uiso 1 1 calc R

loop_
_atom_site_aniso_label
_atom_site_aniso_U_11
_atom_site_aniso_U_22
_atom_site_aniso_U_33
_atom_site_aniso_U_23
_atom_site_aniso_U_13
_atom_site_aniso_U_12
I3 0.1099(5) 0.1046(5) 0.1063(5) 0.0282(4) -0.0199(4) 0.0596(4)
I2 0.0811(4) 0.0875(4) 0.0741(4) 0.0090(3) -0.0195(3) -0.0178(3)
I1 0.1202(6) 0.1125(6) 0.0622(4) 0.0202(4) 0.0154(4) -0.0305(4)
O1 0.048(3) 0.053(3) 0.080(4) 0.020(3) 0.004(3) 0.004(2)
O3 0.050(3) 0.058(3) 0.059(3) 0.028(3) -0.005(2) -0.001(2)
O23 0.080(3) 0.040(3) 0.061(3) 0.021(2) -0.017(3) 0.000(2)
O12 0.060(3) 0.062(3) 0.097(4) 0.022(3) 0.002(3) 0.008(3)
O22 0.052(3) 0.037(3) 0.082(4) 0.016(2) -0.005(3) 0.006(2)
O2 0.059(3) 0.042(3) 0.059(3) 0.017(2) 0.005(2) -0.002(2)
O13 0.066(3) 0.037(3) 0.057(3) 0.012(2) -0.004(2) 0.010(2)
O11 0.045(3) 0.037(3) 0.081(3) 0.024(2) -0.005(2) -0.001(2)
O21 0.054(3) 0.039(3) 0.101(4) -0.003(3) -0.002(3) 0.005(2)
C22 0.055(4) 0.048(4) 0.051(4) 0.004(3) 0.004(3) 0.011(3)
C13 0.055(4) 0.046(4) 0.050(4) 0.008(3) 0.002(3) 0.009(3)
C1 0.046(4) 0.039(4) 0.057(4) 0.015(3) -0.008(3) 0.006(3)
C24 0.076(5) 0.063(5) 0.048(4) 0.023(4) -0.006(4) 0.000(4)
C7 0.051(4) 0.043(4) 0.051(4) 0.020(3) -0.002(3) 0.001(3)
C23 0.055(4) 0.042(4) 0.064(5) 0.020(4) -0.004(4) 0.008(3)
C27 0.056(4) 0.042(4) 0.047(4) 0.013(3) 0.004(3) 0.003(3)
C12 0.055(4) 0.040(4) 0.045(4) 0.014(3) 0.006(3) 0.007(3)
C4 0.076(5) 0.065(5) 0.060(5) 0.015(4) -0.004(4) -0.001(4)
C2 0.050(4) 0.038(4) 0.058(4) 0.014(3) 0.001(3) -0.001(3)
C11 0.040(4) 0.041(4) 0.044(4) 0.016(3) 0.008(3) 0.013(3)
C3 0.062(5) 0.051(4) 0.056(5) 0.022(4) 0.001(4) -0.005(4)
C15 0.072(5) 0.080(6) 0.052(5) 0.026(4) 0.017(4) 0.006(5)
C17 0.047(4) 0.039(4) 0.044(4) 0.011(3) 0.005(3) 0.008(3)
C6 0.061(5) 0.063(5) 0.064(5) 0.014(4) 0.010(4) -0.006(4)
C18 0.044(4) 0.044(4) 0.041(4) 0.010(3) -0.002(3) 0.002(3)
C21 0.040(3) 0.039(4) 0.049(4) 0.014(3) 0.003(3) 0.002(3)
C8 0.052(4) 0.054(5) 0.041(4) 0.025(3) 0.003(3) -0.001(4)
C14 0.067(5) 0.067(5) 0.035(4) 0.011(4) 0.000(3) 0.017(4)
C28 0.060(5) 0.035(4) 0.046(4) 0.012(3) 0.002(3) 0.012(3)
C26 0.053(4) 0.056(4) 0.053(4) 0.017(4) 0.006(3) 0.007(3)
C16 0.060(4) 0.055(5) 0.058(5) 0.022(4) 0.000(4) -0.002(4)
C25 0.069(5) 0.068(5) 0.047(4) 0.010(4) 0.004(4) 0.015(4)
C5 0.071(6) 0.068(6) 0.086(7) 0.003(5) -0.009(5) -0.021(5)

loop_
_atom_type_symbol
_atom_type_description
_atom_type_scat_dispersion_real
_atom_type_scat_dispersion_imag
_atom_type_scat_source
C C 0.0033 0.0016 'International Tables Vol C Tables 4.2.6.8 and 6.1.1.4'
H H 0.0000 0.0000 'International Tables Vol C Tables 4.2.6.8 and 6.1.1.4'
I I -0.4742 1.8119 'International Tables Vol C Tables 4.2.6.8 and 6.1.1.4'
O O 0.0106 0.0060 'International Tables Vol C Tables 4.2.6.8 and 6.1.1.4'

loop_
_geom_angle_atom_site_label_1
_geom_angle_atom_site_label_2
_geom_angle_atom_site_label_3
_geom_angle
C8 O1 H1 109.5
C7 O3 H3 109.5
C27 O23 H23 109.5
C18 O12 H11 109.5
C17 O13 H13 109.5
C28 O21 H21 109.5
C21 C22 C23 119.6(6)
C21 C22 H24 120.2
C23 C22 H24 120.2
C12 C13 C14 121.3(7)
C12 C13 I2 118.5(5)
C14 C13 I2 120.2(5)
C6 C1 C2 118.8(7)
C6 C1 C7 120.5(7)
C2 C1 C7 120.7(6)
C25 C24 C23 118.3(6)
C25 C24 H25 120.9
C23 C24 H25 120.9
O3 C7 C1 113.0(6)
O3 C7 C8 109.6(5)
C1 C7 C8 109.2(5)
O3 C7 H2 108.3
C1 C7 H2 108.3
C8 C7 H2 108.3
C24 C23 C22 121.5(6)
C24 C23 I3 120.8(5)
C22 C23 I3 117.8(5)
O23 C27 C28 109.9(5)
O23 C27 C21 110.4(5)
C28 C27 C21 108.6(5)
O23 C27 H22 109.3
C28 C27 H22 109.3
C21 C27 H22 109.3
C13 C12 C11 119.5(6)
C13 C12 H14 120.3
C11 C12 H14 120.3
C3 C4 C5 117.6(8)
C3 C4 H5 121.2
C5 C4 H5 121.2
C3 C2 C1 119.5(6)
C3 C2 H4 120.2
C1 C2 H4 120.2
C16 C11 C12 120.2(6)
C16 C11 C17 120.8(6)
C12 C11 C17 118.9(6)
C4 C3 C2 122.7(7)
C4 C3 I1 117.6(6)
C2 C3 I1 119.7(5)
C14 C15 C16 120.9(7)
C14 C15 H16 119.6
C16 C15 H16 119.6
O13 C17 C11 112.2(5)
O13 C17 C18 108.2(5)
C11 C17 C18 110.3(5)
O13 C17 H12 108.7
C11 C17 H12 108.7
C18 C17 H12 108.7
C1 C6 C5 120.6(7)
C1 C6 H7 119.7
C5 C6 H7 119.7
O11 C18 O12 124.1(6)
O11 C18 C17 119.8(6)
O12 C18 C17 116.1(6)
C26 C21 C22 119.4(6)
C26 C21 C27 121.8(6)
C22 C21 C27 118.8(6)
O2 C8 O1 126.3(7)
O2 C8 C7 120.9(6)
O1 C8 C7 112.8(6)
C15 C14 C13 118.5(6)
C15 C14 H15 120.8
C13 C14 H15 120.8
O22 C28 O21 123.5(6)
O22 C28 C27 123.0(6)
O21 C28 C27 113.5(6)
C21 C26 C25 119.5(7)
C21 C26 H27 120.3
C25 C26 H27 120.3
C11 C16 C15 119.7(7)
C11 C16 H17 120.2
C15 C16 H17 120.2
C24 C25 C26 121.7(7)
C24 C25 H26 119.1
C26 C25 H26 119.1
C6 C5 C4 120.8(8)
C6 C5 H6 119.6
C4 C5 H6 119.6

loop_
_geom_bond_atom_site_label_1
_geom_bond_atom_site_label_2
_geom_bond_distance
I3 C23 2.090(6)
I2 C13 2.107(7)
I1 C3 2.100(7)
O1 C8 1.293(8)
O1 H1 0.8400
O3 C7 1.410(7)
O3 H3 0.8400
O23 C27 1.404(7)
O23 H23 0.8400
O12 C18 1.311(8)
O12 H11 0.8400
O22 C28 1.220(7)
O2 C8 1.203(8)
O13 C17 1.424(7)
O13 H13 0.8400
O11 C18 1.225(7)
O21 C28 1.303(7)
O21 H21 0.8400
C22 C21 1.379(8)
C22 C23 1.391(9)
C22 H24 0.9500
C13 C12 1.369(9)
C13 C14 1.379(10)
C1 C6 1.370(10)
C1 C2 1.374(9)
C1 C7 1.520(9)
C24 C25 1.363(10)
C24 C23 1.364(10)
C24 H25 0.9500
C7 C8 1.533(9)
C7 H2 1.0000
C27 C28 1.496(9)
C27 C21 1.510(8)
C27 H22 1.0000
C12 C11 1.376(9)
C12 H14 0.9500
C4 C3 1.358(10)
C4 C5 1.374(11)
C4 H5 0.9500
C2 C3 1.363(9)
C2 H4 0.9500
C11 C16 1.362(9)
C11 C17 1.518(8)
C15 C14 1.366(11)
C15 C16 1.385(10)
C15 H16 0.9500
C17 C18 1.521(8)
C17 H12 1.0000
C6 C5 1.372(11)
C6 H7 0.9500
C21 C26 1.375(9)
C14 H15 0.9500
C26 C25 1.390(9)
C26 H27 0.9500
C16 H17 0.9500
C25 H26 0.9500
C5 H6 0.9500

loop_
_geom_torsion_atom_site_label_1
_geom_torsion_atom_site_label_2
_geom_torsion_atom_site_label_3
_geom_torsion_atom_site_label_4
_geom_torsion
C6 C1 C7 O3 -154.7(6)
C2 C1 C7 O3 26.8(8)
C6 C1 C7 C8 83.1(7)
C2 C1 C7 C8 -95.5(7)
C25 C24 C23 C22 0.5(11)
C25 C24 C23 I3 179.7(6)
C21 C22 C23 C24 -1.3(11)
C21 C22 C23 I3 179.5(5)
C14 C13 C12 C11 -0.2(10)
I2 C13 C12 C11 178.2(5)
C6 C1 C2 C3 0.8(10)
C7 C1 C2 C3 179.4(6)
C13 C12 C11 C16 0.9(9)
C13 C12 C11 C17 -176.7(6)
C5 C4 C3 C2 -0.1(12)
C5 C4 C3 I1 -179.1(6)
C1 C2 C3 C4 -0.1(11)
C1 C2 C3 I1 178.8(5)
C16 C11 C17 O13 -31.4(8)
C12 C11 C17 O13 146.2(6)
C16 C11 C17 C18 89.4(7)
C12 C11 C17 C18 -93.0(7)
C2 C1 C6 C5 -1.2(11)
C7 C1 C6 C5 -179.8(7)
O13 C17 C18 O11 -163.7(6)
C11 C17 C18 O11 73.2(8)
O13 C17 C18 O12 17.5(8)
C11 C17 C18 O12 -105.6(6)
C23 C22 C21 C26 0.6(10)
C23 C22 C21 C27 -177.9(6)
O23 C27 C21 C26 24.7(9)
C28 C27 C21 C26 -95.8(7)
O23 C27 C21 C22 -156.8(6)
C28 C27 C21 C22 82.7(7)
O3 C7 C8 O2 -17.1(8)
C1 C7 C8 O2 107.2(7)
O3 C7 C8 O1 164.8(5)
C1 C7 C8 O1 -70.9(7)
C16 C15 C14 C13 1.3(11)
C12 C13 C14 C15 -0.9(11)
I2 C13 C14 C15 -179.3(5)
O23 C27 C28 O22 -10.4(9)
C21 C27 C28 O22 110.5(7)
O23 C27 C28 O21 170.0(6)
C21 C27 C28 O21 -69.1(7)
C22 C21 C26 C25 0.8(10)
C27 C21 C26 C25 179.3(6)
C12 C11 C16 C15 -0.6(10)
C17 C11 C16 C15 177.0(6)
C14 C15 C16 C11 -0.6(11)
C23 C24 C25 C26 0.9(12)
C21 C26 C25 C24 -1.6(11)
C1 C6 C5 C4 1.0(13)
C3 C4 C5 C6 -0.3(13)
